data_7234117
loop_
_publ_author_name
'Yang Xing'
'Chun Liu'
'Xinlong Song'
'Jiuyan Li'

_publ_section_title
;
 Photostable trifluoromethyl-substituted platinum(ii) emitters for
 continuous monitoring of molecular oxygen
;
_journal_name_full 'Journal of Materials Chemistry C'
_journal_page_first 2166
_journal_page_last 2174
_journal_paper_doi 10.1039/C4TC02915A
_journal_volume 3
_journal_year 2015
_chemical_formula_sum 'C17 H14 F3 N O2 Pt'
_chemical_formula_weight 516.38
_space_group_IT_number 2
_space_group_name_Hall '-P 1'
_space_group_name_H-M_alt 'P -1'
_symmetry_cell_setting triclinic
_symmetry_space_group_name_H-M 'P -1'
_atom_sites_solution_hydrogens geom
_atom_sites_solution_primary direct
_atom_sites_solution_secondary difmap
_cell_angle_alpha 89.994(13)
_cell_angle_beta 83.387(15)
_cell_angle_gamma 66.227(13)
_cell_formula_units_Z 4
_cell_length_a 11.618(3)
_cell_length_b 12.524(3)
_cell_length_c 12.655(3)
_cell_measurement_reflns_used 5097
_cell_measurement_temperature 296(2)
_cell_measurement_theta_max 28.24
_cell_measurement_theta_min 2.35
_cell_volume 1671.7(7)
_computing_cell_refinement 'Bruker SMART'
_computing_data_collection 'Bruker SMART'
_computing_data_reduction 'Bruker SAINT'
_computing_molecular_graphics 'Bruker SHELXTL'
_computing_publication_material 'Bruker SHELXTL'
_computing_structure_refinement 'SHELXL-97 (Sheldrick, 1997)'
_computing_structure_solution 'SHELXS-97 (Sheldrick, 1990)'
_diffrn_ambient_temperature 296(2)
_diffrn_measured_fraction_theta_full 0.961
_diffrn_measured_fraction_theta_max 0.961
_diffrn_measurement_device_type 'Bruker APEX-II CCD'
_diffrn_measurement_method '\f and \w scans'
_diffrn_radiation_monochromator graphite
_diffrn_radiation_source 'fine-focus sealed tube'
_diffrn_radiation_type MoK\a
_diffrn_radiation_wavelength 0.71073
_diffrn_reflns_av_R_equivalents 0.0456
_diffrn_reflns_av_sigmaI/netI 0.0874
_diffrn_reflns_limit_h_max 17
_diffrn_reflns_limit_h_min -17
_diffrn_reflns_limit_k_max 18
_diffrn_reflns_limit_k_min -18
_diffrn_reflns_limit_l_max 19
_diffrn_reflns_limit_l_min -16
_diffrn_reflns_number 19264
_diffrn_reflns_theta_full 32.33
_diffrn_reflns_theta_max 32.33
_diffrn_reflns_theta_min 2.35
_exptl_absorpt_coefficient_mu 8.433
_exptl_absorpt_correction_T_max 0.7464
_exptl_absorpt_correction_T_min 0.3570
_exptl_absorpt_correction_type multi-scan
_exptl_absorpt_process_details 'SADABS (Sheldrick, 1996)'
_exptl_crystal_colour yellow
_exptl_crystal_density_diffrn 2.052
_exptl_crystal_density_method 'not measured'
_exptl_crystal_description cuboid
_exptl_crystal_F_000 976
_exptl_crystal_size_max 0.4
_exptl_crystal_size_mid 0.15
_exptl_crystal_size_min 0.15
_refine_diff_density_max 2.195
_refine_diff_density_min -1.433
_refine_diff_density_rms 0.173
_refine_ls_extinction_method none
_refine_ls_goodness_of_fit_ref 0.925
_refine_ls_hydrogen_treatment constr
_refine_ls_matrix_type full
_refine_ls_number_parameters 433
_refine_ls_number_reflns 11471
_refine_ls_number_restraints 0
_refine_ls_restrained_S_all 0.925
_refine_ls_R_factor_all 0.0985
_refine_ls_R_factor_gt 0.0489
_refine_ls_shift/su_max 0.001
_refine_ls_shift/su_mean 0.000
_refine_ls_structure_factor_coef Fsqd
_refine_ls_weighting_details 'calc w=1/[\s^2^(Fo^2^)+(0.0511P)^2^+0.0000P] where P=(Fo^2^+2Fc^2^)/3'
_refine_ls_weighting_scheme calc
_refine_ls_wR_factor_gt 0.1077
_refine_ls_wR_factor_ref 0.1269
_reflns_number_gt 6464
_reflns_number_total 11471
_reflns_threshold_expression >2sigma(I)
_cod_data_source_file J-Mater-Chem-C-2015-3-2166.cif
_cod_data_source_block q1
_cod_depositor_comments
;
The following automatic conversions were performed:

data item '_exptl_absorpt_correction_type' value 'multi scan' was
changed to 'multi-scan' in accordance with the built-in table derived
from the CIF Core dictionary named 'cif_core.dic' version 2.4.5 last
updated on 2014-11-21.

data item '_symmetry_cell_setting' value 'Triclinic' was changed to
'triclinic' in accordance with the built-in table derived from the
CIF Core dictionary named 'cif_core.dic' version 2.4.5 last updated
on 2014-11-21.

Automatic conversion script
Id: cif_fix_values 6909 2019-04-08 15:41:33Z antanas 

2024-12-16
Z value and formula fixed to values more according to usual
chemical conventions.                 miguel
;
_cod_original_formula_sum 'C34 H28 F6 N2 O4 Pt2'
_cod_original_formula_weight 1032.76
_cod_original_formula_units_Z 2
_cod_original_sg_symbol_H-M 'P-1   '
_cod_database_code 7234117

loop_
_symmetry_equiv_pos_as_xyz
'x, y, z'
'-x, -y, -z'

loop_
_atom_site_label
_atom_site_type_symbol
_atom_site_fract_x
_atom_site_fract_y
_atom_site_fract_z
_atom_site_U_iso_or_equiv
_atom_site_adp_type
_atom_site_occupancy
_atom_site_symmetry_multiplicity
_atom_site_calc_flag
_atom_site_refinement_flags
_atom_site_disorder_assembly
_atom_site_disorder_group
Pt1 Pt 0.51010(3) 0.919182(19) 0.128727(18) 0.05022(9) Uani 1 1 d . . .
Pt2 Pt 0.55340(3) 0.567513(18) 0.618066(18) 0.05656(10) Uani 1 1 d . . .
C30 C 0.5863(12) 0.4178(7) 0.8344(7) 0.085(3) Uani 1 1 d . . .
H30A H 0.5975 0.3743 0.8948 0.101 Uiso 1 1 calc R . .
C32 C 0.3541(12) 0.4720(9) 0.8895(7) 0.101(3) Uani 1 1 d . . .
H32A H 0.2749 0.5192 0.8648 0.151 Uiso 1 1 calc R . .
H32B H 0.3555 0.4999 0.9598 0.151 Uiso 1 1 calc R . .
H32C H 0.3635 0.3923 0.8913 0.151 Uiso 1 1 calc R . .
C6 C 0.4206(8) 0.8274(6) -0.0326(6) 0.064(2) Uani 1 1 d . . .
N1 N 0.6212(6) 0.8156(4) 0.0030(4) 0.0499(13) Uani 1 1 d . . .
N2 N 0.4156(7) 0.6717(4) 0.5379(4) 0.0565(15) Uani 1 1 d . . .
O4 O 0.7046(5) 0.4644(4) 0.6869(3) 0.0704(14) Uani 1 1 d . . .
O2 O 0.3874(5) 1.0198(4) 0.2496(4) 0.0632(12) Uani 1 1 d . . .
C4 C 0.6275(11) 0.7127(7) -0.1563(6) 0.073(2) Uani 1 1 d . . .
H4A H 0.5864 0.6913 -0.2059 0.088 Uiso 1 1 calc R . .
C24 C 0.6628(7) 0.6000(5) 0.5007(5) 0.0550(16) Uani 1 1 d . . .
O1 O 0.6651(5) 0.9321(4) 0.1880(3) 0.0588(11) Uani 1 1 d . . .
C7 C 0.3759(7) 0.8969(5) 0.0630(5) 0.0561(17) Uani 1 1 d . . .
O3 O 0.4251(5) 0.5434(4) 0.7371(3) 0.0676(13) Uani 1 1 d . . .
C22 C 0.4560(7) 0.7144(5) 0.4471(5) 0.0515(15) Uani 1 1 d . . .
C18 C 0.2916(8) 0.6995(5) 0.5661(5) 0.0621(19) Uani 1 1 d . . .
H18A H 0.2654 0.6691 0.6267 0.075 Uiso 1 1 calc R . .
C23 C 0.5928(8) 0.6742(5) 0.4263(5) 0.0582(18) Uani 1 1 d . . .
C21 C 0.3639(9) 0.7891(6) 0.3874(6) 0.066(2) Uani 1 1 d . . .
H21A H 0.3896 0.8187 0.3261 0.079 Uiso 1 1 calc R . .
C33 C 0.8262(11) 0.3430(8) 0.8091(8) 0.108(4) Uani 1 1 d . . .
H33A H 0.8903 0.3497 0.7578 0.162 Uiso 1 1 calc R . .
H33B H 0.8396 0.2624 0.8131 0.162 Uiso 1 1 calc R . .
H33C H 0.8308 0.3728 0.8776 0.162 Uiso 1 1 calc R . .
C28 C 0.6569(10) 0.7055(7) 0.3393(6) 0.070(2) Uani 1 1 d . . .
H28A H 0.6109 0.7543 0.2898 0.084 Uiso 1 1 calc R . .
C25 C 0.7924(9) 0.5582(6) 0.4843(6) 0.079(2) Uani 1 1 d . . .
H25A H 0.8397 0.5079 0.5323 0.095 Uiso 1 1 calc R . .
C1 C 0.7449(8) 0.7802(6) -0.0136(5) 0.0623(18) Uani 1 1 d . . .
H1A H 0.7851 0.8037 0.0353 0.075 Uiso 1 1 calc R . .
C19 C 0.2022(8) 0.7729(6) 0.5059(6) 0.0656(19) Uani 1 1 d . . .
C5 C 0.5555(8) 0.7840(5) -0.0655(5) 0.0591(18) Uani 1 1 d . . .
C2 C 0.8172(10) 0.7094(6) -0.1007(6) 0.077(2) Uani 1 1 d . . .
C29 C 0.4621(11) 0.4793(6) 0.8147(5) 0.080(3) Uani 1 1 d . . .
C31 C 0.6942(11) 0.4140(6) 0.7748(7) 0.081(3) Uani 1 1 d . . .
C8 C 0.2465(9) 0.9409(7) 0.0975(7) 0.076(2) Uani 1 1 d . . .
H8A H 0.2136 0.9879 0.1599 0.092 Uiso 1 1 calc R . .
C11 C 0.3377(12) 0.8015(8) -0.0910(7) 0.088(3) Uani 1 1 d . . .
H11A H 0.3678 0.7551 -0.1539 0.105 Uiso 1 1 calc R . .
C13 C 0.5401(10) 1.0513(7) 0.3393(6) 0.072(2) Uani 1 1 d . . .
H13A H 0.5479 1.0890 0.3997 0.087 Uiso 1 1 calc R . .
C12 C 0.4205(8) 1.0638(6) 0.3284(5) 0.0635(19) Uani 1 1 d . . .
C14 C 0.6536(8) 0.9898(6) 0.2728(5) 0.0638(19) Uani 1 1 d . . .
C20 C 0.2396(10) 0.8189(7) 0.4166(6) 0.072(2) Uani 1 1 d . . .
H20A H 0.1798 0.8698 0.3769 0.086 Uiso 1 1 calc R . .
C26 C 0.8542(10) 0.5895(7) 0.3978(7) 0.088(3) Uani 1 1 d . . .
H26A H 0.9423 0.5596 0.3875 0.105 Uiso 1 1 calc R . .
F4 F 0.0394(7) 0.7238(6) 0.5883(8) 0.171(3) Uani 1 1 d . . .
C16 C 0.7807(9) 0.9858(8) 0.3025(7) 0.087(3) Uani 1 1 d . . .
H16A H 0.8484 0.9401 0.2488 0.131 Uiso 1 1 calc R . .
H16B H 0.7960 0.9510 0.3699 0.131 Uiso 1 1 calc R . .
H16C H 0.7767 1.0637 0.3073 0.131 Uiso 1 1 calc R . .
C15 C 0.3116(10) 1.1319(8) 0.4074(7) 0.088(3) Uani 1 1 d . . .
H15A H 0.2357 1.1303 0.3857 0.131 Uiso 1 1 calc R . .
H15B H 0.3034 1.2112 0.4123 0.131 Uiso 1 1 calc R . .
H15C H 0.3247 1.0985 0.4756 0.131 Uiso 1 1 calc R . .
C34 C 0.0673(10) 0.8026(8) 0.5425(9) 0.093(3) Uani 1 1 d . . .
C3 C 0.7532(13) 0.6755(7) -0.1723(7) 0.090(3) Uani 1 1 d . . .
H3A H 0.7989 0.6266 -0.2316 0.108 Uiso 1 1 calc R . .
C10 C 0.2094(11) 0.8476(9) -0.0515(9) 0.095(3) Uani 1 1 d . . .
H10A H 0.1528 0.8315 -0.0882 0.114 Uiso 1 1 calc R . .
C9 C 0.1666(10) 0.9149(9) 0.0392(9) 0.096(3) Uani 1 1 d . . .
H9A H 0.0804 0.9450 0.0635 0.115 Uiso 1 1 calc R . .
C27 C 0.7845(11) 0.6656(8) 0.3267(7) 0.085(3) Uani 1 1 d . . .
H27A H 0.8257 0.6892 0.2701 0.102 Uiso 1 1 calc R . .
F1 F 1.0056(7) 0.6719(11) -0.0280(8) 0.207(5) Uani 1 1 d . . .
F3 F 1.0171(9) 0.5731(12) -0.1571(14) 0.294(9) Uani 1 1 d . . .
C17 C 0.9586(13) 0.6680(15) -0.1105(11) 0.127(4) Uani 1 1 d . . .
F2 F 0.9959(11) 0.7346(14) -0.1709(11) 0.247(7) Uani 1 1 d . . .
F6 F -0.0051(8) 0.8269(14) 0.4669(7) 0.243(7) Uani 1 1 d . . .
F5 F 0.0119(8) 0.8915(8) 0.6048(11) 0.221(6) Uani 1 1 d . . .

loop_
_atom_site_aniso_label
_atom_site_aniso_U_11
_atom_site_aniso_U_22
_atom_site_aniso_U_33
_atom_site_aniso_U_23
_atom_site_aniso_U_13
_atom_site_aniso_U_12
Pt1 0.0709(2) 0.04496(13) 0.04590(13) 0.01012(9) -0.01970(12) -0.03168(13)
Pt2 0.0908(2) 0.03895(12) 0.04372(13) 0.00665(9) -0.02413(14) -0.02606(13)
C30 0.139(9) 0.065(4) 0.061(5) 0.027(4) -0.050(6) -0.043(5)
C32 0.153(11) 0.107(7) 0.061(5) 0.027(5) -0.019(6) -0.072(7)
C6 0.091(6) 0.059(4) 0.069(4) 0.028(3) -0.046(4) -0.048(4)
N1 0.070(4) 0.042(2) 0.044(2) 0.0088(19) -0.022(3) -0.026(3)
N2 0.087(5) 0.038(2) 0.047(3) 0.004(2) -0.021(3) -0.025(3)
O4 0.096(4) 0.053(2) 0.058(3) 0.016(2) -0.031(3) -0.021(3)
O2 0.070(4) 0.058(2) 0.064(3) 0.001(2) -0.011(2) -0.029(2)
C4 0.113(8) 0.063(4) 0.053(4) 0.003(3) -0.028(5) -0.041(5)
C24 0.068(5) 0.036(3) 0.061(4) 0.002(2) -0.020(3) -0.018(3)
O1 0.070(3) 0.065(2) 0.055(2) 0.004(2) -0.017(2) -0.039(2)
C7 0.072(5) 0.050(3) 0.062(4) 0.020(3) -0.029(4) -0.035(3)
O3 0.100(4) 0.059(2) 0.052(2) 0.015(2) -0.022(3) -0.036(3)
C22 0.068(5) 0.043(3) 0.047(3) 0.005(2) -0.020(3) -0.023(3)
C18 0.092(6) 0.045(3) 0.059(4) 0.005(3) -0.016(4) -0.036(4)
C23 0.087(6) 0.044(3) 0.047(3) 0.001(2) -0.017(3) -0.028(3)
C21 0.090(7) 0.052(4) 0.056(4) 0.014(3) -0.018(4) -0.027(4)
C33 0.135(10) 0.089(6) 0.086(6) 0.042(5) -0.051(6) -0.021(6)
C28 0.085(7) 0.069(4) 0.064(4) 0.014(3) -0.026(4) -0.035(4)
C25 0.099(7) 0.053(4) 0.069(5) 0.004(3) -0.024(5) -0.011(4)
C1 0.077(6) 0.064(4) 0.054(4) 0.007(3) -0.018(4) -0.035(4)
C19 0.077(6) 0.054(3) 0.067(4) 0.003(3) -0.020(4) -0.025(4)
C5 0.092(6) 0.052(3) 0.054(3) 0.018(3) -0.034(4) -0.043(4)
C2 0.106(8) 0.067(4) 0.057(4) 0.003(3) -0.006(4) -0.034(5)
C29 0.146(9) 0.057(4) 0.047(4) 0.007(3) -0.019(5) -0.050(5)
C31 0.126(8) 0.055(4) 0.069(5) 0.022(3) -0.040(5) -0.039(5)
C8 0.087(7) 0.077(5) 0.085(5) 0.026(4) -0.033(5) -0.048(5)
C11 0.144(10) 0.079(5) 0.076(5) 0.024(4) -0.056(6) -0.071(6)
C13 0.096(7) 0.070(4) 0.056(4) -0.011(3) -0.017(4) -0.037(5)
C12 0.084(6) 0.055(4) 0.054(4) -0.002(3) -0.007(4) -0.031(4)
C14 0.090(6) 0.062(4) 0.057(4) 0.010(3) -0.029(4) -0.043(4)
C20 0.092(7) 0.061(4) 0.064(4) 0.011(3) -0.034(5) -0.027(4)
C26 0.085(7) 0.081(5) 0.082(6) 0.002(4) 0.001(5) -0.022(5)
F4 0.102(5) 0.110(4) 0.288(10) 0.056(5) 0.015(6) -0.041(4)
C16 0.089(7) 0.107(6) 0.086(5) -0.001(5) -0.034(5) -0.055(6)
C15 0.109(8) 0.087(5) 0.071(5) -0.008(4) -0.008(5) -0.046(6)
C34 0.081(7) 0.080(6) 0.113(7) 0.017(5) -0.022(6) -0.027(5)
C3 0.144(11) 0.061(5) 0.059(5) -0.002(4) -0.009(6) -0.038(6)
C10 0.098(8) 0.117(7) 0.114(8) 0.043(6) -0.061(7) -0.077(7)
C9 0.091(7) 0.107(7) 0.113(7) 0.047(6) -0.048(6) -0.056(6)
C27 0.099(8) 0.090(6) 0.070(5) 0.008(4) -0.010(5) -0.043(6)
F1 0.084(5) 0.354(13) 0.141(7) -0.054(8) -0.015(5) -0.044(7)
F3 0.100(7) 0.256(12) 0.47(2) -0.224(15) 0.023(10) -0.029(7)
C17 0.083(9) 0.183(13) 0.100(8) -0.049(9) 0.040(7) -0.051(9)
F2 0.151(9) 0.398(19) 0.233(11) 0.118(12) -0.013(8) -0.157(11)
F6 0.109(6) 0.48(2) 0.157(7) 0.127(10) -0.062(6) -0.128(9)
F5 0.100(6) 0.138(6) 0.388(16) -0.106(8) 0.074(8) -0.039(5)

loop_
_atom_type_symbol
_atom_type_description
_atom_type_scat_dispersion_real
_atom_type_scat_dispersion_imag
_atom_type_scat_source
C C 0.0033 0.0016 'International Tables Vol C Tables 4.2.6.8 and 6.1.1.4'
H H 0.0000 0.0000 'International Tables Vol C Tables 4.2.6.8 and 6.1.1.4'
N N 0.0061 0.0033 'International Tables Vol C Tables 4.2.6.8 and 6.1.1.4'
O O 0.0106 0.0060 'International Tables Vol C Tables 4.2.6.8 and 6.1.1.4'
F F 0.0171 0.0103 'International Tables Vol C Tables 4.2.6.8 and 6.1.1.4'
Pt Pt -1.7033 8.3905 'International Tables Vol C Tables 4.2.6.8 and 6.1.1.4'

loop_
_geom_angle_atom_site_label_1
_geom_angle_atom_site_label_2
_geom_angle_atom_site_label_3
_geom_angle
_geom_angle_site_symmetry_1
_geom_angle_site_symmetry_3
C7 Pt1 O2 92.5(3) . .
C7 Pt1 N1 82.7(3) . .
O2 Pt1 N1 175.1(2) . .
C7 Pt1 O1 174.8(3) . .
O2 Pt1 O1 92.72(19) . .
N1 Pt1 O1 92.1(2) . .
C24 Pt2 N2 82.3(3) . .
C24 Pt2 O4 91.9(2) . .
N2 Pt2 O4 174.2(2) . .
C24 Pt2 O3 175.4(2) . .
N2 Pt2 O3 93.1(2) . .
O4 Pt2 O3 92.7(2) . .
C31 C30 C29 127.4(7) . .
C31 C30 H30A 116.3 . .
C29 C30 H30A 116.3 . .
C29 C32 H32A 109.5 . .
C29 C32 H32B 109.5 . .
H32A C32 H32B 109.5 . .
C29 C32 H32C 109.5 . .
H32A C32 H32C 109.5 . .
H32B C32 H32C 109.5 . .
C7 C6 C11 121.4(9) . .
C7 C6 C5 115.8(6) . .
C11 C6 C5 122.8(8) . .
C1 N1 C5 122.0(6) . .
C1 N1 Pt1 124.2(4) . .
C5 N1 Pt1 113.7(5) . .
C18 N2 C22 120.3(6) . .
C18 N2 Pt2 124.5(4) . .
C22 N2 Pt2 115.2(5) . .
C31 O4 Pt2 122.6(6) . .
C12 O2 Pt1 123.8(5) . .
C3 C4 C5 121.2(8) . .
C3 C4 H4A 119.4 . .
C5 C4 H4A 119.4 . .
C25 C24 C23 118.6(7) . .
C25 C24 Pt2 128.6(5) . .
C23 C24 Pt2 112.8(6) . .
C14 O1 Pt1 122.4(5) . .
C8 C7 C6 117.7(7) . .
C8 C7 Pt1 128.9(5) . .
C6 C7 Pt1 113.4(6) . .
C29 O3 Pt2 122.0(6) . .
N2 C22 C21 118.2(7) . .
N2 C22 C23 113.6(5) . .
C21 C22 C23 128.3(6) . .
N2 C18 C19 120.7(7) . .
N2 C18 H18A 119.6 . .
C19 C18 H18A 119.6 . .
C28 C23 C24 119.4(8) . .
C28 C23 C22 124.4(7) . .
C24 C23 C22 116.2(6) . .
C20 C21 C22 121.7(7) . .
C20 C21 H21A 119.2 . .
C22 C21 H21A 119.2 . .
C31 C33 H33A 109.5 . .
C31 C33 H33B 109.5 . .
H33A C33 H33B 109.5 . .
C31 C33 H33C 109.5 . .
H33A C33 H33C 109.5 . .
H33B C33 H33C 109.5 . .
C27 C28 C23 120.7(8) . .
C27 C28 H28A 119.6 . .
C23 C28 H28A 119.6 . .
C24 C25 C26 121.2(8) . .
C24 C25 H25A 119.4 . .
C26 C25 H25A 119.4 . .
N1 C1 C2 122.4(7) . .
N1 C1 H1A 118.8 . .
C2 C1 H1A 118.8 . .
C20 C19 C18 120.2(8) . .
C20 C19 C34 121.6(8) . .
C18 C19 C34 118.2(7) . .
N1 C5 C4 116.7(8) . .
N1 C5 C6 114.5(6) . .
C4 C5 C6 128.8(7) . .
C1 C2 C3 117.1(9) . .
C1 C2 C17 118.8(8) . .
C3 C2 C17 124.0(9) . .
O3 C29 C30 126.9(9) . .
O3 C29 C32 113.2(9) . .
C30 C29 C32 119.9(8) . .
O4 C31 C30 128.4(8) . .
O4 C31 C33 110.5(9) . .
C30 C31 C33 121.0(7) . .
C9 C8 C7 120.1(9) . .
C9 C8 H8A 120.0 . .
C7 C8 H8A 120.0 . .
C10 C11 C6 117.9(9) . .
C10 C11 H11A 121.1 . .
C6 C11 H11A 121.1 . .
C12 C13 C14 129.4(7) . .
C12 C13 H13A 115.3 . .
C14 C13 H13A 115.3 . .
O2 C12 C13 125.8(7) . .
O2 C12 C15 112.3(8) . .
C13 C12 C15 121.9(7) . .
O1 C14 C13 125.9(7) . .
O1 C14 C16 113.6(7) . .
C13 C14 C16 120.4(7) . .
C21 C20 C19 119.0(7) . .
C21 C20 H20A 120.5 . .
C19 C20 H20A 120.5 . .
C25 C26 C27 119.8(10) . .
C25 C26 H26A 120.1 . .
C27 C26 H26A 120.1 . .
C14 C16 H16A 109.5 . .
C14 C16 H16B 109.5 . .
H16A C16 H16B 109.5 . .
C14 C16 H16C 109.5 . .
H16A C16 H16C 109.5 . .
H16B C16 H16C 109.5 . .
C12 C15 H15A 109.5 . .
C12 C15 H15B 109.5 . .
H15A C15 H15B 109.5 . .
C12 C15 H15C 109.5 . .
H15A C15 H15C 109.5 . .
H15B C15 H15C 109.5 . .
F5 C34 F4 104.3(10) . .
F5 C34 F6 101.8(11) . .
F4 C34 F6 100.7(11) . .
F5 C34 C19 116.0(9) . .
F4 C34 C19 117.3(8) . .
F6 C34 C19 114.6(9) . .
C4 C3 C2 120.6(8) . .
C4 C3 H3A 119.7 . .
C2 C3 H3A 119.7 . .
C9 C10 C11 120.7(9) . .
C9 C10 H10A 119.7 . .
C11 C10 H10A 119.7 . .
C10 C9 C8 122.2(10) . .
C10 C9 H9A 118.9 . .
C8 C9 H9A 118.9 . .
C28 C27 C26 120.1(9) . .
C28 C27 H27A 119.9 . .
C26 C27 H27A 119.9 . .
F3 C17 F1 109.6(17) . .
F3 C17 F2 101.5(12) . .
F1 C17 F2 101.6(15) . .
F3 C17 C2 114.5(12) . .
F1 C17 C2 117.2(9) . .
F2 C17 C2 110.6(14) . .

loop_
_geom_bond_atom_site_label_1
_geom_bond_atom_site_label_2
_geom_bond_distance
_geom_bond_site_symmetry_2
Pt1 C7 1.963(7) .
Pt1 O2 2.003(5) .
Pt1 N1 2.015(5) .
Pt1 O1 2.092(4) .
Pt2 C24 1.992(7) .
Pt2 N2 1.996(5) .
Pt2 O4 2.009(5) .
Pt2 O3 2.105(5) .
C30 C31 1.369(14) .
C30 C29 1.387(14) .
C30 H30A 0.9300 .
C32 C29 1.516(14) .
C32 H32A 0.9600 .
C32 H32B 0.9600 .
C32 H32C 0.9600 .
C6 C7 1.408(10) .
C6 C11 1.412(11) .
C6 C5 1.446(11) .
N1 C1 1.312(9) .
N1 C5 1.374(8) .
N2 C18 1.343(9) .
N2 C22 1.380(8) .
O4 C31 1.296(9) .
O2 C12 1.306(8) .
C4 C3 1.332(14) .
C4 C5 1.412(11) .
C4 H4A 0.9300 .
C24 C25 1.370(11) .
C24 C23 1.407(9) .
O1 C14 1.257(7) .
C7 C8 1.391(11) .
O3 C29 1.269(8) .
C22 C21 1.403(10) .
C22 C23 1.452(10) .
C18 C19 1.384(10) .
C18 H18A 0.9300 .
C23 C28 1.402(11) .
C21 C20 1.343(12) .
C21 H21A 0.9300 .
C33 C31 1.544(14) .
C33 H33A 0.9600 .
C33 H33B 0.9600 .
C33 H33C 0.9600 .
C28 C27 1.350(13) .
C28 H28A 0.9300 .
C25 C26 1.383(12) .
C25 H25A 0.9300 .
C1 C2 1.376(10) .
C1 H1A 0.9300 .
C19 C20 1.374(11) .
C19 C34 1.473(13) .
C2 C3 1.402(13) .
C2 C17 1.499(16) .
C8 C9 1.384(12) .
C8 H8A 0.9300 .
C11 C10 1.393(15) .
C11 H11A 0.9300 .
C13 C12 1.357(12) .
C13 C14 1.402(12) .
C13 H13A 0.9300 .
C12 C15 1.472(12) .
C14 C16 1.547(11) .
C20 H20A 0.9300 .
C26 C27 1.386(12) .
C26 H26A 0.9300 .
F4 C34 1.276(10) .
C16 H16A 0.9600 .
C16 H16B 0.9600 .
C16 H16C 0.9600 .
C15 H15A 0.9600 .
C15 H15B 0.9600 .
C15 H15C 0.9600 .
C34 F5 1.257(12) .
C34 F6 1.302(11) .
C3 H3A 0.9300 .
C10 C9 1.343(14) .
C10 H10A 0.9300 .
C9 H9A 0.9300 .
C27 H27A 0.9300 .
F1 C17 1.242(14) .
F3 C17 1.217(14) .
C17 F2 1.298(17) .
